data_4033508
loop_
_publ_author_name
'Peneau, Augustin'
'Retailleau, Pascal'
'Guillou, Catherine'
'Chabaud, Laurent'

_publ_section_title
;
 Rhodium(III)-Catalyzed Synthesis of Spiropiperidine Derivatives via C-H
 Activation.
;
_journal_issue 4
_journal_name_full 'The Journal of organic chemistry'
_journal_page_first 2324
_journal_page_last 2340
_journal_paper_doi 10.1021/acs.joc.7b03252
_journal_volume 83
_journal_year 2018
_chemical_formula_moiety 'C21 H22 N2 O3'
_chemical_formula_sum 'C21 H22 N2 O3'
_chemical_formula_weight 350.40
_space_group_crystal_system monoclinic
_space_group_IT_number 14
_space_group_name_Hall '-P 2ybc'
_space_group_name_H-M_alt 'P 1 21/c 1'
_symmetry_space_group_name_Hall '-P 2ybc'
_symmetry_space_group_name_H-M 'P 1 21/c 1'
_atom_sites_solution_hydrogens geom
_atom_sites_solution_primary dual
_atom_sites_solution_secondary difmap
_audit_creation_method SHELXL-2016/6
_cell_angle_alpha 90
_cell_angle_beta 109.594(6)
_cell_angle_gamma 90
_cell_formula_units_Z 4
_cell_length_a 19.3193(14)
_cell_length_b 5.7445(4)
_cell_length_c 17.4580(12)
_cell_measurement_reflns_used 703
_cell_measurement_temperature 293(2)
_cell_measurement_theta_max 27.5
_cell_measurement_theta_min 3.0
_cell_volume 1825.3(2)
_computing_cell_refinement
;
CrystalClear-SM Expert 2.1 b45 (Rigaku, 2015)
;
_computing_data_collection
;
CrystalClear-SM Expert 2.1 b45 (Rigaku, 2015)
;
_computing_data_reduction
;
CrystalClear-SM Expert 2.1 b45 (Rigaku, 2015)
;
_computing_structure_refinement 'SHELXL-2016/6 (Sheldrick, 2016)'
_computing_structure_solution 'SHELXT 2014/5 (Sheldrick, 2014)'
_diffrn_ambient_temperature 293(2)
_diffrn_detector 'DectrisPILT3R 200K'
_diffrn_detector_area_resol_mean 5.8140
_diffrn_measured_fraction_theta_full 0.989
_diffrn_measured_fraction_theta_max 0.990
_diffrn_measurement_device
;
AFC12 (Right): Kappa 3 circle
;
_diffrn_measurement_device_type
;
Rigaku XtaLabPro Pilatus 200K
;
_diffrn_measurement_method 'profile data from \w-scans'
_diffrn_measurement_specimen_support Fiber
_diffrn_radiation_monochromator 'MaxFlux double bounce multilayer optics'
_diffrn_radiation_type MoK\a
_diffrn_radiation_wavelength 0.71075
_diffrn_reflns_av_R_equivalents 0.0483
_diffrn_reflns_av_unetI/netI 0.0297
_diffrn_reflns_Laue_measured_fraction_full 0.989
_diffrn_reflns_Laue_measured_fraction_max 0.990
_diffrn_reflns_limit_h_max 25
_diffrn_reflns_limit_h_min -24
_diffrn_reflns_limit_k_max 7
_diffrn_reflns_limit_k_min -7
_diffrn_reflns_limit_l_max 22
_diffrn_reflns_limit_l_min -22
_diffrn_reflns_number 22479
_diffrn_reflns_point_group_measured_fraction_full 0.989
_diffrn_reflns_point_group_measured_fraction_max 0.990
_diffrn_reflns_theta_full 25.242
_diffrn_reflns_theta_max 27.484
_diffrn_reflns_theta_min 4.331
_diffrn_source 'Rigaku MicroMax003_Mo'
_exptl_absorpt_coefficient_mu 0.086
_exptl_absorpt_correction_T_max 1.000
_exptl_absorpt_correction_T_min 0.808
_exptl_absorpt_correction_type multi-scan
_exptl_absorpt_process_details 'Reqab (Higashi-Rigaku, 1998)'
_exptl_crystal_colour colourless
_exptl_crystal_density_diffrn 1.275
_exptl_crystal_description stick
_exptl_crystal_F_000 744
_exptl_crystal_size_max 0.45
_exptl_crystal_size_mid 0.08
_exptl_crystal_size_min 0.05
_refine_diff_density_max 0.223
_refine_diff_density_min -0.152
_refine_diff_density_rms 0.031
_refine_ls_extinction_method none
_refine_ls_goodness_of_fit_ref 1.044
_refine_ls_hydrogen_treatment constr
_refine_ls_matrix_type full
_refine_ls_number_parameters 236
_refine_ls_number_reflns 4155
_refine_ls_number_restraints 0
_refine_ls_restrained_S_all 1.044
_refine_ls_R_factor_all 0.0667
_refine_ls_R_factor_gt 0.0455
_refine_ls_shift/su_max 0.000
_refine_ls_shift/su_mean 0.000
_refine_ls_structure_factor_coef Fsqd
_refine_ls_weighting_details 'w=1/[\s^2^(Fo^2^)+(0.0481P)^2^+0.4889P] where P=(Fo^2^+2Fc^2^)/3'
_refine_ls_weighting_scheme calc
_refine_ls_wR_factor_gt 0.1081
_refine_ls_wR_factor_ref 0.1239
_reflns_Friedel_coverage 0.000
_reflns_number_gt 3052
_reflns_number_total 4166
_reflns_threshold_expression 'I > 2\s(I)'
_cod_data_source_file jo7b03252_si_002.cif
_cod_data_source_block LC1668-1
_cod_depositor_comments
;
The following automatic conversions were performed:

'_exptl_absorpt_correction_type' value 'Multi-scan' changed to
'multi-scan' according to
/home/data/users/saulius/crontab/automatic-downloads/rss-feeds/ACS/lib/dictionaries/cif_core.dic
dictionary named 'cif_core.dic' version 2.4.2 from 2011-04-26.

Automatic conversion script
Id: cif_fix_values 4973 2017-02-22 13:04:09Z antanas 

 Adding full bibliography for 4033508.cif.
;
_cod_database_code 4033508
_shelx_space_group_comment
;
The symmetry employed for this shelxl refinement is uniquely defined
by the following loop, which should always be used as a source of
symmetry information in preference to the above space-group names.
They are only intended as comments.
;

loop_
_space_group_symop_operation_xyz
'x, y, z'
'-x, y+1/2, -z+1/2'
'-x, -y, -z'
'x, -y-1/2, z-1/2'

loop_
_atom_site_label
_atom_site_type_symbol
_atom_site_fract_x
_atom_site_fract_y
_atom_site_fract_z
_atom_site_U_iso_or_equiv
_atom_site_adp_type
_atom_site_occupancy
_atom_site_site_symmetry_order
_atom_site_calc_flag
_atom_site_refinement_flags_posn
_atom_site_refinement_flags_adp
C1 C 0.77834(8) 0.2696(2) 0.79834(8) 0.0398(3) Uani 1 1 d . .
H1 H 0.779191 0.124627 0.828227 0.048 Uiso 1 1 calc R U
N1 N 0.71349(6) 0.3937(2) 0.79881(7) 0.0415(3) Uani 1 1 d . .
O1 O 0.76763(7) 0.5170(2) 0.52829(6) 0.0615(3) Uani 1 1 d . .
C2 C 0.77034(9) 0.1981(2) 0.71202(8) 0.0445(3) Uani 1 1 d . .
H2A H 0.815310 0.123087 0.711967 0.053 Uiso 1 1 calc R U
H2B H 0.730781 0.085704 0.692889 0.053 Uiso 1 1 calc R U
N2 N 0.84917(6) 0.3882(2) 0.84073(7) 0.0406(3) Uani 1 1 d . .
O2 O 0.92571(7) 0.6930(2) 0.87735(7) 0.0669(4) Uani 1 1 d . .
C3 C 0.75432(8) 0.4039(2) 0.65412(8) 0.0402(3) Uani 1 1 d . .
O3 O 0.86460(6) 0.3624(2) 0.92541(6) 0.0516(3) Uani 1 1 d . .
C4 C 0.82054(8) 0.5567(2) 0.66663(8) 0.0391(3) Uani 1 1 d . .
C5 C 0.87391(7) 0.6397(2) 0.73606(9) 0.0409(3) Uani 1 1 d . .
C6 C 0.88278(8) 0.5809(3) 0.82269(9) 0.0417(3) Uani 1 1 d . .
C7 C 0.73976(11) 0.3310(3) 0.56537(9) 0.0584(4) Uani 1 1 d . .
H7A H 0.764844 0.186199 0.563109 0.070 Uiso 1 1 calc R U
H7B H 0.687541 0.309488 0.537412 0.070 Uiso 1 1 calc R U
C8 C 0.82233(9) 0.6215(3) 0.59061(9) 0.0492(4) Uani 1 1 d . .
C9 C 0.87311(10) 0.7728(4) 0.57970(12) 0.0644(5) Uani 1 1 d . .
H9 H 0.872660 0.814963 0.528107 0.077 Uiso 1 1 calc R U
C10 C 0.92492(10) 0.8594(4) 0.64911(13) 0.0689(5) Uani 1 1 d . .
H10 H 0.959958 0.963875 0.644204 0.083 Uiso 1 1 calc R U
C11 C 0.92601(9) 0.7947(3) 0.72548(12) 0.0568(4) Uani 1 1 d . .
H11 H 0.962038 0.855232 0.770951 0.068 Uiso 1 1 calc R U
C12 C 0.70014(8) 0.6042(3) 0.74953(8) 0.0415(3) Uani 1 1 d . .
H12A H 0.741607 0.709090 0.770137 0.050 Uiso 1 1 calc R U
H12B H 0.656777 0.682687 0.752839 0.050 Uiso 1 1 calc R U
C13 C 0.68918(8) 0.5437(3) 0.66203(8) 0.0431(3) Uani 1 1 d . .
H13A H 0.683446 0.685910 0.630537 0.052 Uiso 1 1 calc R U
H13B H 0.644498 0.453257 0.639903 0.052 Uiso 1 1 calc R U
C14 C 0.92785(10) 0.2196(3) 0.95956(10) 0.0619(5) Uani 1 1 d . .
H14A H 0.920888 0.073913 0.931063 0.093 Uiso 1 1 calc R U
H14B H 0.935037 0.191877 1.015933 0.093 Uiso 1 1 calc R U
H14C H 0.970225 0.297022 0.954691 0.093 Uiso 1 1 calc R U
C15 C 0.70842(8) 0.4329(4) 0.87948(9) 0.0528(4) Uani 1 1 d . .
H15A H 0.735743 0.572147 0.902859 0.063 Uiso 1 1 calc R U
H15B H 0.730641 0.302650 0.914460 0.063 Uiso 1 1 calc R U
C16 C 0.62996(9) 0.4598(3) 0.87636(9) 0.0521(4) Uani 1 1 d . .
C17 C 0.57840(11) 0.2954(4) 0.83787(14) 0.0788(6) Uani 1 1 d . .
H17 H 0.591823 0.171552 0.811508 0.095 Uiso 1 1 calc R U
C18 C 0.50742(13) 0.3105(6) 0.8376(2) 0.1052(9) Uani 1 1 d . .
H18 H 0.473356 0.197280 0.811285 0.126 Uiso 1 1 calc R U
C19 C 0.48676(13) 0.4898(7) 0.87562(19) 0.1066(10) Uani 1 1 d . .
H19 H 0.438536 0.500570 0.874975 0.128 Uiso 1 1 calc R U
C20 C 0.53678(16) 0.6535(6) 0.91455(19) 0.1058(9) Uani 1 1 d . .
H20 H 0.522953 0.775825 0.941205 0.127 Uiso 1 1 calc R U
C21 C 0.60890(12) 0.6389(5) 0.91474(14) 0.0796(6) Uani 1 1 d . .
H21 H 0.642860 0.752181 0.941259 0.096 Uiso 1 1 calc R U

loop_
_atom_site_aniso_label
_atom_site_aniso_U_11
_atom_site_aniso_U_22
_atom_site_aniso_U_33
_atom_site_aniso_U_23
_atom_site_aniso_U_13
_atom_site_aniso_U_12
C1 0.0465(8) 0.0348(7) 0.0350(7) 0.0040(5) 0.0095(6) -0.0020(6)
N1 0.0404(6) 0.0511(7) 0.0323(6) 0.0063(5) 0.0111(5) -0.0025(5)
O1 0.0796(8) 0.0701(8) 0.0372(6) 0.0058(5) 0.0229(6) 0.0003(7)
C2 0.0595(9) 0.0332(7) 0.0382(7) -0.0026(6) 0.0128(6) -0.0031(6)
N2 0.0404(6) 0.0474(7) 0.0300(5) 0.0016(5) 0.0062(5) 0.0036(5)
O2 0.0708(8) 0.0602(8) 0.0557(7) -0.0127(6) 0.0027(6) -0.0148(6)
C3 0.0501(8) 0.0380(7) 0.0304(6) -0.0020(5) 0.0105(6) -0.0030(6)
O3 0.0500(6) 0.0704(7) 0.0306(5) 0.0023(5) 0.0083(4) 0.0123(5)
C4 0.0426(7) 0.0365(7) 0.0410(7) 0.0031(6) 0.0177(6) 0.0067(6)
C5 0.0354(7) 0.0380(7) 0.0491(8) 0.0017(6) 0.0141(6) 0.0052(6)
C6 0.0374(7) 0.0393(7) 0.0442(7) -0.0046(6) 0.0080(6) 0.0045(6)
C7 0.0809(12) 0.0577(10) 0.0354(7) -0.0059(7) 0.0178(8) -0.0067(9)
C8 0.0527(9) 0.0533(9) 0.0449(8) 0.0068(7) 0.0206(7) 0.0091(7)
C9 0.0637(11) 0.0727(12) 0.0689(11) 0.0229(10) 0.0383(10) 0.0082(9)
C10 0.0503(10) 0.0748(13) 0.0894(14) 0.0194(11) 0.0338(10) -0.0054(9)
C11 0.0381(8) 0.0577(10) 0.0734(11) 0.0070(9) 0.0172(8) -0.0024(7)
C12 0.0357(7) 0.0467(8) 0.0420(7) 0.0037(6) 0.0129(6) 0.0042(6)
C13 0.0380(7) 0.0504(8) 0.0361(7) 0.0081(6) 0.0058(6) -0.0030(6)
C14 0.0627(10) 0.0636(11) 0.0465(9) 0.0061(8) 0.0013(8) 0.0165(9)
C15 0.0436(8) 0.0792(12) 0.0356(7) 0.0033(7) 0.0132(6) -0.0033(8)
C16 0.0452(8) 0.0743(11) 0.0393(8) 0.0108(8) 0.0172(7) 0.0003(8)
C17 0.0539(11) 0.0933(16) 0.0897(15) -0.0080(13) 0.0249(10) -0.0131(11)
C18 0.0556(12) 0.125(2) 0.137(2) -0.0045(19) 0.0349(14) -0.0200(14)
C19 0.0551(13) 0.151(3) 0.125(2) 0.018(2) 0.0450(14) 0.0033(16)
C20 0.0862(17) 0.126(2) 0.125(2) -0.0098(19) 0.0610(17) 0.0211(17)
C21 0.0665(12) 0.0961(16) 0.0825(14) -0.0134(12) 0.0333(11) -0.0022(11)

loop_
_atom_type_symbol
_atom_type_description
_atom_type_scat_dispersion_real
_atom_type_scat_dispersion_imag
_atom_type_scat_source
C C 0.0033 0.0016 'International Tables Vol C Tables 4.2.6.8 and 6.1.1.4'
H H 0.0000 0.0000 'International Tables Vol C Tables 4.2.6.8 and 6.1.1.4'
N N 0.0061 0.0033 'International Tables Vol C Tables 4.2.6.8 and 6.1.1.4'
O O 0.0106 0.0060 'International Tables Vol C Tables 4.2.6.8 and 6.1.1.4'

loop_
_geom_angle_atom_site_label_1
_geom_angle_atom_site_label_2
_geom_angle_atom_site_label_3
_geom_angle
N1 C1 N2 115.28(12)
N1 C1 C2 109.84(11)
N2 C1 C2 112.87(12)
N1 C1 H1 106.0
N2 C1 H1 106.0
C2 C1 H1 106.0
C1 N1 C12 112.87(11)
C1 N1 C15 114.84(11)
C12 N1 C15 112.70(13)
C8 O1 C7 105.76(12)
C3 C2 C1 112.32(12)
C3 C2 H2A 109.1
C1 C2 H2A 109.1
C3 C2 H2B 109.1
C1 C2 H2B 109.1
H2A C2 H2B 107.9
C6 N2 O3 111.97(11)
C6 N2 C1 133.12(11)
O3 N2 C1 108.00(11)
C4 C3 C2 112.57(12)
C4 C3 C7 99.47(12)
C2 C3 C7 112.71(12)
C4 C3 C13 111.32(12)
C2 C3 C13 109.71(12)
C7 C3 C13 110.75(12)
N2 O3 C14 110.37(11)
C5 C4 C8 119.58(14)
C5 C4 C3 132.37(13)
C8 C4 C3 108.03(13)
C4 C5 C11 117.36(14)
C4 C5 C6 127.11(13)
C11 C5 C6 115.54(14)
O2 C6 N2 119.82(14)
O2 C6 C5 119.19(14)
N2 C6 C5 120.62(12)
O1 C7 C3 106.28(13)
O1 C7 H7A 110.5
C3 C7 H7A 110.5
O1 C7 H7B 110.5
C3 C7 H7B 110.5
H7A C7 H7B 108.7
C9 C8 O1 124.25(15)
C9 C8 C4 123.40(16)
O1 C8 C4 112.35(14)
C8 C9 C10 116.66(16)
C8 C9 H9 121.7
C10 C9 H9 121.7
C11 C10 C9 121.60(17)
C11 C10 H10 119.2
C9 C10 H10 119.2
C10 C11 C5 121.35(17)
C10 C11 H11 119.3
C5 C11 H11 119.3
N1 C12 C13 110.09(12)
N1 C12 H12A 109.6
C13 C12 H12A 109.6
N1 C12 H12B 109.6
C13 C12 H12B 109.6
H12A C12 H12B 108.2
C12 C13 C3 111.69(11)
C12 C13 H13A 109.3
C3 C13 H13A 109.3
C12 C13 H13B 109.3
C3 C13 H13B 109.3
H13A C13 H13B 107.9
O3 C14 H14A 109.5
O3 C14 H14B 109.5
H14A C14 H14B 109.5
O3 C14 H14C 109.5
H14A C14 H14C 109.5
H14B C14 H14C 109.5
N1 C15 C16 111.89(12)
N1 C15 H15A 109.2
C16 C15 H15A 109.2
N1 C15 H15B 109.2
C16 C15 H15B 109.2
H15A C15 H15B 107.9
C21 C16 C17 118.22(18)
C21 C16 C15 121.51(17)
C17 C16 C15 120.18(18)
C18 C17 C16 121.2(2)
C18 C17 H17 119.4
C16 C17 H17 119.4
C19 C18 C17 120.3(3)
C19 C18 H18 119.8
C17 C18 H18 119.8
C18 C19 C20 119.7(2)
C18 C19 H19 120.2
C20 C19 H19 120.2
C19 C20 C21 120.2(3)
C19 C20 H20 119.9
C21 C20 H20 119.9
C16 C21 C20 120.5(2)
C16 C21 H21 119.8
C20 C21 H21 119.8

loop_
_geom_bond_atom_site_label_1
_geom_bond_atom_site_label_2
_geom_bond_distance
C1 N1 1.4440(19)
C1 N2 1.4849(18)
C1 C2 1.5191(19)
C1 H1 0.9800
N1 C12 1.4560(18)
N1 C15 1.4615(18)
O1 C8 1.375(2)
O1 C7 1.444(2)
C2 C3 1.5186(19)
C2 H2A 0.9700
C2 H2B 0.9700
N2 C6 1.3724(19)
N2 O3 1.4144(14)
O2 C6 1.2178(17)
C3 C4 1.506(2)
C3 C7 1.5372(19)
C3 C13 1.538(2)
O3 C14 1.4257(19)
C4 C5 1.386(2)
C4 C8 1.390(2)
C5 C11 1.402(2)
C5 C6 1.502(2)
C7 H7A 0.9700
C7 H7B 0.9700
C8 C9 1.371(2)
C9 C10 1.380(3)
C9 H9 0.9300
C10 C11 1.377(3)
C10 H10 0.9300
C11 H11 0.9300
C12 C13 1.511(2)
C12 H12A 0.9700
C12 H12B 0.9700
C13 H13A 0.9700
C13 H13B 0.9700
C14 H14A 0.9600
C14 H14B 0.9600
C14 H14C 0.9600
C15 C16 1.506(2)
C15 H15A 0.9700
C15 H15B 0.9700
C16 C21 1.362(3)
C16 C17 1.374(3)
C17 C18 1.373(3)
C17 H17 0.9300
C18 C19 1.356(4)
C18 H18 0.9300
C19 C20 1.356(4)
C19 H19 0.9300
C20 C21 1.395(3)
C20 H20 0.9300
C21 H21 0.9300

loop_
_geom_torsion_atom_site_label_1
_geom_torsion_atom_site_label_2
_geom_torsion_atom_site_label_3
_geom_torsion_atom_site_label_4
_geom_torsion
N2 C1 N1 C12 68.79(14)
C2 C1 N1 C12 -60.07(15)
N2 C1 N1 C15 -62.26(16)
C2 C1 N1 C15 168.88(13)
N1 C1 C2 C3 55.47(16)
N2 C1 C2 C3 -74.69(16)
N1 C1 N2 C6 -71.40(19)
C2 C1 N2 C6 56.0(2)
N1 C1 N2 O3 76.07(13)
C2 C1 N2 O3 -156.58(11)
C1 C2 C3 C4 73.24(16)
C1 C2 C3 C7 -175.22(13)
C1 C2 C3 C13 -51.30(16)
C6 N2 O3 C14 -91.62(15)
C1 N2 O3 C14 113.42(14)
C2 C3 C4 C5 -43.0(2)
C7 C3 C4 C5 -162.57(16)
C13 C3 C4 C5 80.64(18)
C2 C3 C4 C8 138.78(13)
C7 C3 C4 C8 19.23(15)
C13 C3 C4 C8 -97.56(13)
C8 C4 C5 C11 2.5(2)
C3 C4 C5 C11 -175.50(15)
C8 C4 C5 C6 -177.13(14)
C3 C4 C5 C6 4.8(2)
O3 N2 C6 O2 6.62(19)
C1 N2 C6 O2 153.15(15)
O3 N2 C6 C5 179.62(11)
C1 N2 C6 C5 -33.9(2)
C4 C5 C6 O2 -169.42(15)
C11 C5 C6 O2 10.9(2)
C4 C5 C6 N2 17.5(2)
C11 C5 C6 N2 -162.14(14)
C8 O1 C7 C3 26.71(18)
C4 C3 C7 O1 -27.61(16)
C2 C3 C7 O1 -147.06(14)
C13 C3 C7 O1 89.60(16)
C7 O1 C8 C9 165.58(17)
C7 O1 C8 C4 -14.46(18)
C5 C4 C8 C9 -2.6(2)
C3 C4 C8 C9 175.86(16)
C5 C4 C8 O1 177.43(13)
C3 C4 C8 O1 -4.09(18)
O1 C8 C9 C10 -179.13(17)
C4 C8 C9 C10 0.9(3)
C8 C9 C10 C11 0.7(3)
C9 C10 C11 C5 -0.7(3)
C4 C5 C11 C10 -1.0(2)
C6 C5 C11 C10 178.72(16)
C1 N1 C12 C13 60.56(15)
C15 N1 C12 C13 -167.32(11)
N1 C12 C13 C3 -55.39(15)
C4 C3 C13 C12 -73.95(15)
C2 C3 C13 C12 51.32(16)
C7 C3 C13 C12 176.37(13)
C1 N1 C15 C16 -154.24(14)
C12 N1 C15 C16 74.62(18)
N1 C15 C16 C21 -131.38(19)
N1 C15 C16 C17 52.1(2)
C21 C16 C17 C18 0.2(3)
C15 C16 C17 C18 176.9(2)
C16 C17 C18 C19 0.1(4)
C17 C18 C19 C20 -0.6(5)
C18 C19 C20 C21 0.7(5)
C17 C16 C21 C20 -0.1(3)
C15 C16 C21 C20 -176.7(2)
C19 C20 C21 C16 -0.4(4)
